data_9004585
loop_
_publ_author_name
'Li, Y.'
'Burns, P. C.'

_publ_section_title
;
 Investigations of crystal-chemical variability in lead uranyl oxide
 hydrates. II. Fourmarierite
 Note: sample M30767
;
_journal_name_full 'The Canadian Mineralogist'
_journal_page_first 737
_journal_page_last 749
_journal_paper_doi 10.2113/gscanmin.38.3.737
_journal_volume 38
_journal_year 2000
_chemical_compound_source 'Shinkolobwe, Democratic Republic of Congo'
_chemical_formula_sum 'H10 O19 Pb U4'
_chemical_name_mineral Fourmarierite
_space_group_IT_number 36
_symmetry_space_group_name_Hall 'B -2 -2b'
_symmetry_space_group_name_H-M 'B b 21 m'
_cell_angle_alpha 90
_cell_angle_beta 90
_cell_angle_gamma 90
_cell_formula_units_Z 8
_cell_length_a 14.020
_cell_length_b 16.425
_cell_length_c 14.334
_cell_volume 3300.812
_database_code_amcsd 0005677
_exptl_crystal_density_diffrn 5.922
_cod_original_formula_sum 'U4 Pb O19 H10'
_cod_database_code 9004585

loop_
_space_group_symop_operation_xyz
x,y,z
1/2+x,y,1/2+z
-x,1/2+y,z
1/2-x,1/2+y,1/2+z
x,y,-z
1/2+x,y,1/2-z
-x,1/2+y,-z
1/2-x,1/2+y,1/2-z

loop_
_atom_site_label
_atom_site_fract_x
_atom_site_fract_y
_atom_site_fract_z
_atom_site_U_iso_or_equiv
_atom_site_type_symbol
_atom_site_attached_hydrogens
U(1) 0.02490 0.11700 0.24310 0.01100 U 0
U(2) 0.01540 0.38300 0.24010 0.01000 U 0
U(3) 0.27230 0.02130 0.22160 0.01000 U 0
U(4) 0.24150 0.25360 0.26150 0.01100 U 0
Pb(1) 0.18710 0.38220 0.00000 0.02300 Pb 0
Pb(2) 0.32910 0.60410 0.00000 0.02200 Pb 0
O(1) -0.00220 0.13420 0.12430 0.02300 O 0
O(2) 0.05150 0.09230 0.36460 0.01600 O 0
O(3) 0.05400 0.37150 0.11830 0.01800 O 0
O(4) -0.02990 0.38110 0.35760 0.02800 O 0
O(5) 0.29070 0.02340 0.09700 0.01800 O 0
O(6) 0.24600 0.00500 0.34500 0.01800 O 0
O(7) 0.25040 0.28850 0.14180 0.01900 O 0
O(8) 0.23990 0.21400 0.38280 0.02500 O 0
O(9) 0.10820 -0.01840 0.19370 0.01400 O 0
O(10) -0.07330 0.00570 0.24360 0.01500 O 0
O(11) -0.13270 0.15730 0.28790 0.01600 O 0
O-H(12) 0.06880 0.24930 0.26900 0.02900 O 1
O(13) 0.18140 0.13140 0.21880 0.02200 O 0
O(14) -0.11650 0.31050 0.19130 0.02400 O 0
O-H(15) 0.18310 0.37910 0.29790 0.02300 O 1
Wat(16) 0.13520 0.54290 0.00000 0.03100 O 2
Wat(17) 0.37220 0.44830 0.00000 0.02700 O 2
Wat(18) 0.13600 0.21600 0.00000 0.04800 O 2
Wat(19) 0.45700 0.73200 0.00000 0.09000 O 2
Wat(20) 0.12150 -0.04710 0.00000 0.03700 O 2
Wat(21) 0.35500 0.16610 0.00000 0.02500 O 2
Wat(22) 0.08930 0.77540 0.00000 0.03700 O 2
Wat(23) 0.32100 0.86800 0.00000 0.07400 O 2

loop_
_cod_changelog_entry_id
_cod_changelog_entry_author
_cod_changelog_entry_date
_cod_changelog_entry_text
1
;cod-tools version 3.8.0
Id: cif_guess_AMCSD_atom_types 9581 2023-05-17 12:35:41Z saulius
;
2023-05-23T09:15:46+03:00
;Derived atom types and hydrogen counts
from atom names that follow the AMCSD naming convention
(Wat == water, O-H == hydroxyl).
;

loop_
_cod_related_entry_id
_cod_related_entry_database
_cod_related_entry_code
1 AMCSD 0005677
